data_1546295
loop_
_publ_author_name
'Guarnieri-Ib\'a\~nez, Alejandro'
'Medina, Florian'
'Besnard, C\'eline'
'Kidd, Sarah L.'
'Spring, David R.'
'Lacour, Jerome'

_publ_section_title
;
 Diversity-Oriented Synthesis of Heterocycles and Macrocycles by
 Controlled Reactions of Oxetanes with \a-Iminocarbenes
;
_journal_name_full 'Chem. Sci.'
_journal_paper_doi 10.1039/C7SC00964J
_journal_year 2017
_chemical_formula_moiety 'C32 H42 N2 O7 S'
_chemical_formula_sum 'C32 H42 N2 O7 S'
_chemical_formula_weight 598.73
_chemical_name_systematic
;
 ?
;
_space_group_crystal_system triclinic
_space_group_IT_number 2
_space_group_name_Hall '-P 1'
_space_group_name_H-M_alt 'P -1'
_symmetry_space_group_name_Hall '-P 1'
_symmetry_space_group_name_H-M 'P -1'
_atom_sites_solution_hydrogens geom
_atom_sites_solution_primary direct
_audit_creation_date 2014-01-07
_audit_creation_method
;
Olex2 1.2
(compiled 2013.12.10 svn.r2850 for OlexSys, GUI svn.r4736)
;
_audit_update_record
;
2015-12-21 deposited with the CCDC.
2017-06-07 downloaded from the CCDC.
;
_cell_angle_alpha 96.6637(11)
_cell_angle_beta 102.3792(13)
_cell_angle_gamma 102.1801(12)
_cell_formula_units_Z 2
_cell_length_a 8.58394(13)
_cell_length_b 10.36548(13)
_cell_length_c 19.8233(3)
_cell_measurement_reflns_used 5482
_cell_measurement_temperature 210.00(14)
_cell_measurement_theta_max 72.5770
_cell_measurement_theta_min 4.4070
_cell_volume 1659.82(4)
_computing_cell_refinement
;
CrysAlisPro, Agilent Technologies,
Version 1.171.36.32 (release 02-08-2013 CrysAlis171 .NET)
(compiled Aug  2 2013,16:46:58)
;
_computing_data_collection
;
CrysAlisPro, Agilent Technologies,
Version 1.171.36.32 (release 02-08-2013 CrysAlis171 .NET)
(compiled Aug  2 2013,16:46:58)
;
_computing_data_reduction
;
CrysAlisPro, Agilent Technologies,
Version 1.171.36.32 (release 02-08-2013 CrysAlis171 .NET)
(compiled Aug  2 2013,16:46:58)
;
_computing_molecular_graphics 'Olex2 (Dolomanov et al., 2009)'
_computing_publication_material 'Olex2 (Dolomanov et al., 2009)'
_computing_structure_refinement 'ShelXL (Sheldrick, 2008)'
_computing_structure_solution 'ShelXS (Sheldrick, 2008)'
_diffrn_ambient_temperature 210.00(14)
_diffrn_detector_area_resol_mean 10.4679
_diffrn_measured_fraction_theta_full 0.998
_diffrn_measured_fraction_theta_max 0.972
_diffrn_measurement_device_type 'SuperNova, Dual, Cu at zero, Atlas'
_diffrn_measurement_method '\w scans'
_diffrn_orient_matrix_UB_11 0.1377539000
_diffrn_orient_matrix_UB_12 0.1139263000
_diffrn_orient_matrix_UB_13 -0.0089385000
_diffrn_orient_matrix_UB_21 0.0661729000
_diffrn_orient_matrix_UB_22 0.0355329000
_diffrn_orient_matrix_UB_23 0.0801794000
_diffrn_orient_matrix_UB_31 0.1119243000
_diffrn_orient_matrix_UB_32 -0.0977520000
_diffrn_orient_matrix_UB_33 -0.0027905000
_diffrn_radiation_monochromator mirror
_diffrn_radiation_type CuK\a
_diffrn_radiation_wavelength 1.54184
_diffrn_reflns_av_R_equivalents 0.0198
_diffrn_reflns_av_unetI/netI 0.0272
_diffrn_reflns_Laue_measured_fraction_full 0.998
_diffrn_reflns_Laue_measured_fraction_max 0.972
_diffrn_reflns_limit_h_max 10
_diffrn_reflns_limit_h_min -9
_diffrn_reflns_limit_k_max 9
_diffrn_reflns_limit_k_min -12
_diffrn_reflns_limit_l_max 23
_diffrn_reflns_limit_l_min -24
_diffrn_reflns_number 11170
_diffrn_reflns_point_group_measured_fraction_full 0.998
_diffrn_reflns_point_group_measured_fraction_max 0.972
_diffrn_reflns_theta_full 67.684
_diffrn_reflns_theta_max 72.412
_diffrn_reflns_theta_min 4.427
_diffrn_source 'SuperNova (Cu) X-ray Source'
_exptl_absorpt_coefficient_mu 1.247
_exptl_absorpt_correction_T_max 0.957
_exptl_absorpt_correction_T_min 0.729
_exptl_absorpt_correction_type analytical
_exptl_absorpt_process_details
;
CrysAlisPro, Agilent Technologies,
Version 1.171.36.32 (release 02-08-2013 CrysAlis171 .NET)
(compiled Aug  2 2013,16:46:58)
Analytical numeric absorption correction using a multifaceted crystal
            model based on expressions derived by R.C. Clark & J.S. Reid.
(Clark, R. C. & Reid, J. S. (1995). Acta Cryst. A51, 887-897)
;
_exptl_crystal_colour colourless
_exptl_crystal_colour_primary colourless
_exptl_crystal_density_diffrn 1.198
_exptl_crystal_description plate
_exptl_crystal_F_000 640
_exptl_crystal_size_max 0.3551
_exptl_crystal_size_mid 0.2181
_exptl_crystal_size_min 0.0347
_refine_diff_density_max 0.267
_refine_diff_density_min -0.297
_refine_diff_density_rms 0.036
_refine_ls_extinction_method none
_refine_ls_goodness_of_fit_ref 1.018
_refine_ls_hydrogen_treatment constr
_refine_ls_matrix_type full
_refine_ls_number_parameters 385
_refine_ls_number_reflns 6391
_refine_ls_number_restraints 0
_refine_ls_restrained_S_all 1.018
_refine_ls_R_factor_all 0.0412
_refine_ls_R_factor_gt 0.0362
_refine_ls_shift/su_max 0.001
_refine_ls_shift/su_mean 0.000
_refine_ls_structure_factor_coef Fsqd
_refine_ls_weighting_details 'w=1/[\s^2^(Fo^2^)+(0.0620P)^2^+0.1700P] where P=(Fo^2^+2Fc^2^)/3'
_refine_ls_weighting_scheme calc
_refine_ls_wR_factor_gt 0.0994
_refine_ls_wR_factor_ref 0.1054
_reflns_Friedel_coverage 0.000
_reflns_number_gt 5656
_reflns_number_total 6391
_reflns_threshold_expression 'I > 2\s(I)'
_cod_data_source_file c7sc00964j2.cif
_cod_data_source_block agi-7z-1
_cod_original_cell_volume 1659.83(4)
_cod_database_code 1546295
_shelxl_version_number 2013-4
_chemical_oxdiff_formula 'C32 H42 N2 O7 S1'
_shelx_space_group_comment
;
The symmetry employed for this shelxl refinement is uniquely defined
by the following loop, which should always be used as a source of
symmetry information in preference to the above space-group names.
They are only intended as comments.
;
_reflns_odcompleteness_completeness 99.86
_reflns_odcompleteness_iscentric 1
_reflns_odcompleteness_theta 66.49
_olex2_refinement_description
;
1. Fixed Uiso
 At 1.2 times of:
  All C(H) groups, All C(H,H) groups
 At 1.5 times of:
  All C(H,H,H) groups
2.a Secondary CH2 refined with riding coordinates:
 C5(H5A,H5B), C7(H7A,H7B), C9(H9A,H9B), C11(H11A,H11B), C13(H13A,H13B),
 C15(H15A,H15B), C30(H30A,H30B)
2.b Aromatic/amide H refined with riding coordinates:
 C3(H3), C20(H20), C21(H21), C22(H22), C23(H23), C32(H32), C33(H33), C34(H34),
 C35(H35), C36(H36)
2.c Idealised Me refined as rotating group:
 C42(H42A,H42B,H42C), C37(H37A,H37B,H37C), C38(H38A,H38B,H38C), C39(H39A,H39B,
 H39C), C41(H41A,H41B,H41C), C40(H40A,H40B,H40C)
;

loop_
_space_group_symop_operation_xyz
'x, y, z'
'-x, -y, -z'

loop_
_atom_site_label
_atom_site_type_symbol
_atom_site_fract_x
_atom_site_fract_y
_atom_site_fract_z
_atom_site_U_iso_or_equiv
_atom_site_adp_type
_atom_site_occupancy
_atom_site_site_symmetry_order
_atom_site_calc_flag
_atom_site_refinement_flags_posn
S27 S 0.12661(3) 0.09052(3) 0.60194(2) 0.03526(10) Uani 1 1 d .
O1 O 0.48582(11) 0.44739(9) 0.75791(5) 0.0402(2) Uani 1 1 d .
O8 O 0.44867(13) 0.07586(10) 0.85520(5) 0.0470(2) Uani 1 1 d .
O12 O 0.70716(15) 0.38952(11) 0.90560(6) 0.0533(3) Uani 1 1 d .
O18 O 0.02694(15) 0.31695(12) 0.76237(7) 0.0566(3) Uani 1 1 d .
O26 O 0.30876(14) 0.50062(13) 0.61153(7) 0.0597(3) Uani 1 1 d .
O28 O 0.04522(13) 0.19670(11) 0.59427(5) 0.0487(2) Uani 1 1 d .
O29 O 0.02940(11) -0.04448(10) 0.58322(5) 0.0433(2) Uani 1 1 d .
N4 N 0.22712(13) 0.10666(11) 0.68543(5) 0.0353(2) Uani 1 1 d .
N16 N 0.20803(13) 0.40783(11) 0.69904(6) 0.0379(2) Uani 1 1 d .
C2 C 0.34280(15) 0.35349(13) 0.72457(7) 0.0353(3) Uani 1 1 d .
C3 C 0.34735(15) 0.22570(13) 0.71906(7) 0.0351(3) Uani 1 1 d .
H3 H 0.4478 0.2116 0.7413 0.042 Uiso 1 1 calc R
C5 C 0.26168(17) -0.01602(13) 0.71094(7) 0.0395(3) Uani 1 1 d .
H5A H 0.3798 -0.0058 0.7235 0.047 Uiso 1 1 calc R
H5B H 0.2148 -0.0915 0.6730 0.047 Uiso 1 1 calc R
C6 C 0.19373(18) -0.04774(14) 0.77418(8) 0.0449(3) Uani 1 1 d .
C7 C 0.27560(18) 0.05807(15) 0.83906(7) 0.0445(3) Uani 1 1 d .
H7A H 0.2488 0.1423 0.8311 0.053 Uiso 1 1 calc R
H7B H 0.2341 0.0310 0.8784 0.053 Uiso 1 1 calc R
C9 C 0.5236(2) 0.14378(15) 0.92483(7) 0.0502(4) Uani 1 1 d .
H9A H 0.4884 0.0884 0.9576 0.060 Uiso 1 1 calc R
H9B H 0.4889 0.2264 0.9322 0.060 Uiso 1 1 calc R
C10 C 0.7097(2) 0.17518(15) 0.93846(9) 0.0557(4) Uani 1 1 d .
C11 C 0.7693(2) 0.27519(15) 0.89344(9) 0.0527(4) Uani 1 1 d .
H11A H 0.8885 0.3007 0.9053 0.063 Uiso 1 1 calc R
H11B H 0.7311 0.2349 0.8443 0.063 Uiso 1 1 calc R
C13 C 0.76833(18) 0.49407(15) 0.87116(8) 0.0489(3) Uani 1 1 d .
H13A H 0.7745 0.4570 0.8249 0.059 Uiso 1 1 calc R
H13B H 0.8781 0.5424 0.8975 0.059 Uiso 1 1 calc R
C14 C 0.65505(19) 0.58910(14) 0.86503(8) 0.0479(3) Uani 1 1 d .
C15 C 0.48103(18) 0.51274(14) 0.82547(8) 0.0439(3) Uani 1 1 d .
H15A H 0.4373 0.4467 0.8518 0.053 Uiso 1 1 calc R
H15B H 0.4101 0.5742 0.8196 0.053 Uiso 1 1 calc R
C17 C 0.05644(17) 0.38017(13) 0.71754(7) 0.0406(3) Uani 1 1 d .
C19 C -0.05067(17) 0.44642(13) 0.67108(8) 0.0409(3) Uani 1 1 d .
C20 C -0.21156(19) 0.45332(16) 0.66718(9) 0.0504(4) Uani 1 1 d .
H20 H -0.2704 0.4135 0.6968 0.060 Uiso 1 1 calc R
C21 C -0.2818(2) 0.52188(19) 0.61746(11) 0.0615(4) Uani 1 1 d .
H21 H -0.3900 0.5276 0.6135 0.074 Uiso 1 1 calc R
C22 C -0.1939(2) 0.5819(2) 0.57371(11) 0.0656(5) Uani 1 1 d .
H22 H -0.2443 0.6269 0.5408 0.079 Uiso 1 1 calc R
C23 C -0.0317(2) 0.57639(18) 0.57805(10) 0.0563(4) Uani 1 1 d .
H23 H 0.0282 0.6178 0.5492 0.068 Uiso 1 1 calc R
C24 C 0.03681(18) 0.50643(14) 0.62728(8) 0.0433(3) Uani 1 1 d .
C25 C 0.20076(17) 0.47677(14) 0.64179(8) 0.0423(3) Uani 1 1 d .
C30 C 0.28008(16) 0.11283(14) 0.55302(7) 0.0389(3) Uani 1 1 d .
H30A H 0.2272 0.0923 0.5033 0.047 Uiso 1 1 calc R
H30B H 0.3419 0.2056 0.5637 0.047 Uiso 1 1 calc R
C31 C 0.39543(16) 0.02428(14) 0.56993(7) 0.0386(3) Uani 1 1 d .
C32 C 0.55189(18) 0.07972(16) 0.61239(8) 0.0480(3) Uani 1 1 d .
H32 H 0.5860 0.1718 0.6277 0.058 Uiso 1 1 calc R
C42 C 0.6463(3) 0.65167(18) 0.93753(10) 0.0671(5) Uani 1 1 d .
H42A H 0.6065 0.5821 0.9621 0.101 Uiso 1 1 calc GR
H42B H 0.5729 0.7101 0.9324 0.101 Uiso 1 1 calc GR
H42C H 0.7539 0.7020 0.9636 0.101 Uiso 1 1 calc GR
C33 C 0.6581(2) -0.0004(2) 0.63236(10) 0.0640(5) Uani 1 1 d .
H33 H 0.7635 0.0376 0.6603 0.077 Uiso 1 1 calc R
C34 C 0.6065(3) -0.1366(2) 0.61052(12) 0.0707(5) Uani 1 1 d .
H34 H 0.6760 -0.1911 0.6252 0.085 Uiso 1 1 calc R
C35 C 0.4522(3) -0.19343(18) 0.56695(11) 0.0636(5) Uani 1 1 d .
H35 H 0.4192 -0.2855 0.5516 0.076 Uiso 1 1 calc R
C36 C 0.34641(19) -0.11289(15) 0.54597(9) 0.0488(3) Uani 1 1 d .
H36 H 0.2432 -0.1507 0.5160 0.059 Uiso 1 1 calc R
C37 C 0.2274(3) -0.18317(16) 0.78785(9) 0.0651(5) Uani 1 1 d .
H37A H 0.1765 -0.2493 0.7465 0.098 Uiso 1 1 calc GR
H37B H 0.1830 -0.2096 0.8260 0.098 Uiso 1 1 calc GR
H37C H 0.3439 -0.1753 0.7995 0.098 Uiso 1 1 calc GR
C38 C 0.0092(2) -0.0556(2) 0.75785(10) 0.0668(5) Uani 1 1 d .
H38A H -0.0093 0.0296 0.7486 0.100 Uiso 1 1 calc GR
H38B H -0.0327 -0.0783 0.7972 0.100 Uiso 1 1 calc GR
H38C H -0.0463 -0.1229 0.7175 0.100 Uiso 1 1 calc GR
C39 C 0.7682(3) 0.0487(2) 0.92157(14) 0.0824(7) Uani 1 1 d .
H39A H 0.7238 0.0115 0.8728 0.124 Uiso 1 1 calc GR
H39B H 0.7314 -0.0155 0.9495 0.124 Uiso 1 1 calc GR
H39C H 0.8861 0.0707 0.9318 0.124 Uiso 1 1 calc GR
C41 C 0.7217(2) 0.69821(16) 0.82534(11) 0.0630(5) Uani 1 1 d .
H41A H 0.8308 0.7461 0.8509 0.095 Uiso 1 1 calc GR
H41B H 0.6515 0.7591 0.8206 0.095 Uiso 1 1 calc GR
H41C H 0.7246 0.6576 0.7797 0.095 Uiso 1 1 calc GR
C40 C 0.7800(3) 0.2361(2) 1.01612(10) 0.0818(7) Uani 1 1 d .
H40A H 0.8975 0.2507 1.0274 0.123 Uiso 1 1 calc GR
H40B H 0.7353 0.1759 1.0443 0.123 Uiso 1 1 calc GR
H40C H 0.7513 0.3199 1.0253 0.123 Uiso 1 1 calc GR

loop_
_atom_site_aniso_label
_atom_site_aniso_U_11
_atom_site_aniso_U_22
_atom_site_aniso_U_33
_atom_site_aniso_U_23
_atom_site_aniso_U_13
_atom_site_aniso_U_12
S27 0.02790(15) 0.04258(18) 0.03241(16) 0.00427(12) 0.00148(11) 0.00947(12)
O1 0.0352(5) 0.0386(5) 0.0435(5) 0.0035(4) 0.0102(4) 0.0034(4)
O8 0.0442(5) 0.0518(6) 0.0351(5) -0.0015(4) 0.0005(4) 0.0043(4)
O12 0.0621(7) 0.0448(5) 0.0562(6) 0.0144(5) 0.0197(5) 0.0115(5)
O18 0.0552(6) 0.0676(7) 0.0611(7) 0.0280(6) 0.0302(5) 0.0200(5)
O26 0.0467(6) 0.0767(8) 0.0729(8) 0.0394(6) 0.0297(6) 0.0224(5)
O28 0.0431(5) 0.0580(6) 0.0444(5) 0.0046(4) -0.0006(4) 0.0247(5)
O29 0.0310(4) 0.0497(5) 0.0402(5) 0.0015(4) 0.0019(4) 0.0009(4)
N4 0.0344(5) 0.0370(5) 0.0307(5) 0.0049(4) 0.0021(4) 0.0070(4)
N16 0.0332(5) 0.0393(5) 0.0447(6) 0.0114(5) 0.0126(5) 0.0108(4)
C2 0.0302(6) 0.0389(6) 0.0362(6) 0.0069(5) 0.0082(5) 0.0070(5)
C3 0.0305(6) 0.0400(6) 0.0330(6) 0.0064(5) 0.0043(5) 0.0082(5)
C5 0.0416(7) 0.0363(6) 0.0363(6) 0.0054(5) 0.0023(5) 0.0079(5)
C6 0.0434(7) 0.0427(7) 0.0406(7) 0.0116(6) 0.0014(6) -0.0006(6)
C7 0.0459(7) 0.0483(7) 0.0375(7) 0.0098(6) 0.0098(6) 0.0064(6)
C9 0.0618(9) 0.0443(7) 0.0328(7) 0.0045(5) 0.0020(6) -0.0017(6)
C10 0.0578(9) 0.0433(8) 0.0509(9) 0.0070(6) -0.0097(7) 0.0037(7)
C11 0.0458(8) 0.0465(8) 0.0587(9) 0.0038(7) 0.0041(7) 0.0077(6)
C13 0.0407(7) 0.0458(7) 0.0513(8) 0.0080(6) 0.0059(6) -0.0033(6)
C14 0.0511(8) 0.0336(6) 0.0511(8) 0.0010(6) 0.0114(6) -0.0022(6)
C15 0.0443(7) 0.0369(6) 0.0486(8) 0.0008(6) 0.0130(6) 0.0077(5)
C17 0.0384(7) 0.0400(6) 0.0459(7) 0.0054(6) 0.0167(6) 0.0097(5)
C19 0.0369(7) 0.0383(6) 0.0488(7) 0.0020(5) 0.0129(6) 0.0126(5)
C20 0.0396(7) 0.0515(8) 0.0617(9) 0.0009(7) 0.0174(7) 0.0142(6)
C21 0.0430(8) 0.0679(10) 0.0766(11) 0.0016(9) 0.0107(8) 0.0297(8)
C22 0.0651(11) 0.0739(11) 0.0692(11) 0.0169(9) 0.0113(9) 0.0443(9)
C23 0.0599(10) 0.0604(9) 0.0613(10) 0.0227(8) 0.0199(8) 0.0300(8)
C24 0.0421(7) 0.0404(7) 0.0521(8) 0.0096(6) 0.0146(6) 0.0160(6)
C25 0.0381(7) 0.0427(7) 0.0514(8) 0.0166(6) 0.0156(6) 0.0120(5)
C30 0.0351(6) 0.0463(7) 0.0349(6) 0.0114(5) 0.0067(5) 0.0083(5)
C31 0.0345(6) 0.0461(7) 0.0382(6) 0.0100(5) 0.0127(5) 0.0105(5)
C32 0.0359(7) 0.0569(8) 0.0512(8) 0.0086(7) 0.0104(6) 0.0119(6)
C42 0.0795(12) 0.0493(9) 0.0591(10) -0.0094(8) 0.0142(9) 0.0000(8)
C33 0.0417(8) 0.0873(13) 0.0676(11) 0.0150(9) 0.0090(8) 0.0293(8)
C34 0.0667(12) 0.0848(13) 0.0793(13) 0.0254(11) 0.0233(10) 0.0472(11)
C35 0.0762(12) 0.0514(9) 0.0773(12) 0.0140(8) 0.0364(10) 0.0265(8)
C36 0.0461(8) 0.0485(8) 0.0534(8) 0.0052(6) 0.0182(7) 0.0106(6)
C37 0.0913(13) 0.0412(8) 0.0489(9) 0.0136(7) -0.0008(9) 0.0012(8)
C38 0.0424(8) 0.0860(13) 0.0627(10) 0.0267(9) 0.0078(7) -0.0070(8)
C39 0.0737(13) 0.0534(10) 0.1054(17) 0.0133(10) -0.0108(12) 0.0172(9)
C41 0.0711(11) 0.0362(7) 0.0727(11) 0.0101(7) 0.0158(9) -0.0052(7)
C40 0.0894(15) 0.0697(12) 0.0537(10) 0.0129(9) -0.0248(10) -0.0091(10)

loop_
_atom_type_symbol
_atom_type_description
_atom_type_scat_dispersion_real
_atom_type_scat_dispersion_imag
_atom_type_scat_source
C C 0.0181 0.0091 'International Tables Vol C Tables 4.2.6.8 and 6.1.1.4'
H H 0.0000 0.0000 'International Tables Vol C Tables 4.2.6.8 and 6.1.1.4'
N N 0.0311 0.0180 'International Tables Vol C Tables 4.2.6.8 and 6.1.1.4'
O O 0.0492 0.0322 'International Tables Vol C Tables 4.2.6.8 and 6.1.1.4'
S S 0.3331 0.5567 'International Tables Vol C Tables 4.2.6.8 and 6.1.1.4'

loop_
_exptl_crystal_face_index_h
_exptl_crystal_face_index_k
_exptl_crystal_face_index_l
_exptl_crystal_face_perp_dist
_exptl_oxdiff_crystal_face_indexfrac_h
_exptl_oxdiff_crystal_face_indexfrac_k
_exptl_oxdiff_crystal_face_indexfrac_l
_exptl_oxdiff_crystal_face_x
_exptl_oxdiff_crystal_face_y
_exptl_oxdiff_crystal_face_z
0 -1 0 0.1046 0.0007 -1.0004 -0.0003 -0.1139 -0.0355 0.0979
0 1 0 0.1046 -0.0007 1.0004 0.0003 0.1139 0.0355 -0.0979
-1 0 0 0.1430 -1.0001 0.0002 0.0003 -0.1378 -0.0662 -0.1120
1 0 0 0.1430 1.0001 -0.0002 -0.0003 0.1378 0.0662 0.1120
0 0 -1 0.0184 -0.0002 0.0003 -0.9993 0.0089 -0.0801 0.0027
0 0 1 0.0164 0.0002 -0.0003 0.9993 -0.0089 0.0801 -0.0027

loop_
_geom_angle_atom_site_label_1
_geom_angle_atom_site_label_2
_geom_angle_atom_site_label_3
_geom_angle
O28 S27 O29 118.45(6)
O28 S27 N4 109.11(6)
O28 S27 C30 107.41(7)
O29 S27 N4 105.67(6)
O29 S27 C30 109.38(6)
N4 S27 C30 106.21(6)
C2 O1 C15 113.08(10)
C7 O8 C9 111.62(12)
C13 O12 C11 113.20(13)
C3 N4 S27 120.55(9)
C3 N4 C5 113.95(10)
C5 N4 S27 117.37(8)
C17 N16 C2 125.33(11)
C25 N16 C2 122.14(11)
C25 N16 C17 111.55(11)
O1 C2 N16 114.40(11)
C3 C2 O1 117.49(11)
C3 C2 N16 128.10(12)
N4 C3 H3 114.1
C2 C3 N4 131.77(12)
C2 C3 H3 114.1
N4 C5 H5A 108.7
N4 C5 H5B 108.7
N4 C5 C6 114.15(11)
H5A C5 H5B 107.6
C6 C5 H5A 108.7
C6 C5 H5B 108.7
C5 C6 C37 106.07(13)
C7 C6 C5 112.39(11)
C7 C6 C37 109.86(12)
C7 C6 C38 107.54(14)
C38 C6 C5 110.21(12)
C38 C6 C37 110.81(14)
O8 C7 C6 110.66(12)
O8 C7 H7A 109.5
O8 C7 H7B 109.5
C6 C7 H7A 109.5
C6 C7 H7B 109.5
H7A C7 H7B 108.1
O8 C9 H9A 109.5
O8 C9 H9B 109.5
O8 C9 C10 110.76(14)
H9A C9 H9B 108.1
C10 C9 H9A 109.5
C10 C9 H9B 109.5
C9 C10 C11 110.42(13)
C9 C10 C39 111.03(14)
C9 C10 C40 107.30(17)
C11 C10 C39 108.39(18)
C11 C10 C40 109.61(14)
C39 C10 C40 110.09(17)
O12 C11 C10 108.78(14)
O12 C11 H11A 109.9
O12 C11 H11B 109.9
C10 C11 H11A 109.9
C10 C11 H11B 109.9
H11A C11 H11B 108.3
O12 C13 H13A 109.8
O12 C13 H13B 109.8
O12 C13 C14 109.50(13)
H13A C13 H13B 108.2
C14 C13 H13A 109.8
C14 C13 H13B 109.8
C13 C14 C15 109.97(11)
C13 C14 C42 110.86(15)
C13 C14 C41 108.07(14)
C15 C14 C42 107.38(14)
C15 C14 C41 110.15(14)
C42 C14 C41 110.43(14)
O1 C15 C14 108.88(11)
O1 C15 H15A 109.9
O1 C15 H15B 109.9
C14 C15 H15A 109.9
C14 C15 H15B 109.9
H15A C15 H15B 108.3
O18 C17 N16 125.12(13)
O18 C17 C19 129.65(13)
N16 C17 C19 105.22(11)
C20 C19 C17 130.21(14)
C24 C19 C17 108.73(12)
C24 C19 C20 121.06(14)
C19 C20 H20 121.2
C19 C20 C21 117.53(16)
C21 C20 H20 121.2
C20 C21 H21 119.4
C22 C21 C20 121.28(15)
C22 C21 H21 119.4
C21 C22 H22 119.4
C21 C22 C23 121.28(16)
C23 C22 H22 119.4
C22 C23 H23 121.5
C24 C23 C22 117.05(16)
C24 C23 H23 121.5
C19 C24 C23 121.79(14)
C19 C24 C25 108.35(12)
C23 C24 C25 129.82(14)
O26 C25 N16 124.54(13)
O26 C25 C24 129.58(14)
N16 C25 C24 105.85(11)
S27 C30 H30A 109.4
S27 C30 H30B 109.4
H30A C30 H30B 108.0
C31 C30 S27 111.27(9)
C31 C30 H30A 109.4
C31 C30 H30B 109.4
C32 C31 C30 119.30(13)
C32 C31 C36 119.40(13)
C36 C31 C30 121.26(13)
C31 C32 H32 119.6
C33 C32 C31 120.74(16)
C33 C32 H32 119.6
C14 C42 H42A 109.5
C14 C42 H42B 109.5
C14 C42 H42C 109.5
H42A C42 H42B 109.5
H42A C42 H42C 109.5
H42B C42 H42C 109.5
C32 C33 H33 120.3
C34 C33 C32 119.49(17)
C34 C33 H33 120.3
C33 C34 H34 119.7
C33 C34 C35 120.57(16)
C35 C34 H34 119.7
C34 C35 H35 120.0
C34 C35 C36 119.99(17)
C36 C35 H35 120.0
C31 C36 C35 119.74(16)
C31 C36 H36 120.1
C35 C36 H36 120.1
C6 C37 H37A 109.5
C6 C37 H37B 109.5
C6 C37 H37C 109.5
H37A C37 H37B 109.5
H37A C37 H37C 109.5
H37B C37 H37C 109.5
C6 C38 H38A 109.5
C6 C38 H38B 109.5
C6 C38 H38C 109.5
H38A C38 H38B 109.5
H38A C38 H38C 109.5
H38B C38 H38C 109.5
C10 C39 H39A 109.5
C10 C39 H39B 109.5
C10 C39 H39C 109.5
H39A C39 H39B 109.5
H39A C39 H39C 109.5
H39B C39 H39C 109.5
C14 C41 H41A 109.5
C14 C41 H41B 109.5
C14 C41 H41C 109.5
H41A C41 H41B 109.5
H41A C41 H41C 109.5
H41B C41 H41C 109.5
C10 C40 H40A 109.5
C10 C40 H40B 109.5
C10 C40 H40C 109.5
H40A C40 H40B 109.5
H40A C40 H40C 109.5
H40B C40 H40C 109.5

loop_
_geom_bond_atom_site_label_1
_geom_bond_atom_site_label_2
_geom_bond_distance
S27 O28 1.4284(10)
S27 O29 1.4304(10)
S27 N4 1.6655(11)
S27 C30 1.7891(14)
O1 C2 1.3748(15)
O1 C15 1.4418(17)
O8 C7 1.4179(18)
O8 C9 1.4203(17)
O12 C11 1.4152(19)
O12 C13 1.4147(18)
O18 C17 1.2020(18)
O26 C25 1.2069(18)
N4 C3 1.4174(16)
N4 C5 1.4850(16)
N16 C2 1.4148(17)
N16 C17 1.4077(17)
N16 C25 1.4070(18)
C2 C3 1.3259(18)
C3 H3 0.9300
C5 H5A 0.9700
C5 H5B 0.9700
C5 C6 1.532(2)
C6 C7 1.520(2)
C6 C37 1.534(2)
C6 C38 1.530(2)
C7 H7A 0.9700
C7 H7B 0.9700
C9 H9A 0.9700
C9 H9B 0.9700
C9 C10 1.518(2)
C10 C11 1.523(2)
C10 C39 1.527(3)
C10 C40 1.532(2)
C11 H11A 0.9700
C11 H11B 0.9700
C13 H13A 0.9700
C13 H13B 0.9700
C13 C14 1.521(2)
C14 C15 1.526(2)
C14 C42 1.531(2)
C14 C41 1.534(2)
C15 H15A 0.9700
C15 H15B 0.9700
C17 C19 1.488(2)
C19 C20 1.384(2)
C19 C24 1.383(2)
C20 H20 0.9300
C20 C21 1.389(3)
C21 H21 0.9300
C21 C22 1.385(3)
C22 H22 0.9300
C22 C23 1.390(2)
C23 H23 0.9300
C23 C24 1.386(2)
C24 C25 1.4790(19)
C30 H30A 0.9700
C30 H30B 0.9700
C30 C31 1.4993(18)
C31 C32 1.386(2)
C31 C36 1.389(2)
C32 H32 0.9300
C32 C33 1.385(2)
C42 H42A 0.9600
C42 H42B 0.9600
C42 H42C 0.9600
C33 H33 0.9300
C33 C34 1.374(3)
C34 H34 0.9300
C34 C35 1.382(3)
C35 H35 0.9300
C35 C36 1.390(2)
C36 H36 0.9300
C37 H37A 0.9600
C37 H37B 0.9600
C37 H37C 0.9600
C38 H38A 0.9600
C38 H38B 0.9600
C38 H38C 0.9600
C39 H39A 0.9600
C39 H39B 0.9600
C39 H39C 0.9600
C41 H41A 0.9600
C41 H41B 0.9600
C41 H41C 0.9600
C40 H40A 0.9600
C40 H40B 0.9600
C40 H40C 0.9600

loop_
_geom_torsion_atom_site_label_1
_geom_torsion_atom_site_label_2
_geom_torsion_atom_site_label_3
_geom_torsion_atom_site_label_4
_geom_torsion
S27 N4 C3 C2 51.56(19)
S27 N4 C5 C6 -123.14(11)
S27 C30 C31 C32 -104.50(13)
S27 C30 C31 C36 73.12(15)
O1 C2 C3 N4 -176.26(12)
O8 C9 C10 C11 65.76(17)
O8 C9 C10 C39 -54.49(19)
O8 C9 C10 C40 -174.83(14)
O12 C13 C14 C15 -57.84(17)
O12 C13 C14 C42 60.75(16)
O12 C13 C14 C41 -178.11(13)
O18 C17 C19 C20 0.2(3)
O18 C17 C19 C24 -179.52(16)
O28 S27 N4 C3 -57.52(11)
O28 S27 N4 C5 155.73(10)
O28 S27 C30 C31 167.94(10)
O29 S27 N4 C3 174.11(9)
O29 S27 N4 C5 27.36(11)
O29 S27 C30 C31 -62.30(11)
N4 S27 C30 C31 51.31(11)
N4 C5 C6 C7 -65.16(16)
N4 C5 C6 C37 174.78(12)
N4 C5 C6 C38 54.78(17)
N16 C2 C3 N4 2.5(2)
N16 C17 C19 C20 -179.06(14)
N16 C17 C19 C24 1.19(15)
C2 O1 C15 C14 166.79(11)
C2 N16 C17 O18 7.5(2)
C2 N16 C17 C19 -173.20(12)
C2 N16 C25 O26 -3.2(2)
C2 N16 C25 C24 174.95(12)
C3 N4 C5 C6 87.97(14)
C5 N4 C3 C2 -160.63(14)
C5 C6 C7 O8 -55.45(16)
C7 O8 C9 C10 -173.83(12)
C9 O8 C7 C6 -163.37(12)
C9 C10 C11 O12 54.65(17)
C11 O12 C13 C14 160.13(13)
C13 O12 C11 C10 174.37(13)
C13 C14 C15 O1 -56.75(16)
C15 O1 C2 N16 71.87(14)
C15 O1 C2 C3 -109.24(13)
C17 N16 C2 O1 -122.00(13)
C17 N16 C2 C3 59.2(2)
C17 N16 C25 O26 -172.43(15)
C17 N16 C25 C24 5.71(16)
C17 C19 C20 C21 -179.33(15)
C17 C19 C24 C23 -179.87(14)
C17 C19 C24 C25 2.21(16)
C19 C20 C21 C22 -0.4(3)
C19 C24 C25 O26 173.22(17)
C19 C24 C25 N16 -4.79(16)
C20 C19 C24 C23 0.4(2)
C20 C19 C24 C25 -177.56(13)
C20 C21 C22 C23 -0.3(3)
C21 C22 C23 C24 1.0(3)
C22 C23 C24 C19 -1.0(3)
C22 C23 C24 C25 176.39(16)
C23 C24 C25 O26 -4.5(3)
C23 C24 C25 N16 177.51(16)
C24 C19 C20 C21 0.4(2)
C25 N16 C2 O1 70.30(16)
C25 N16 C2 C3 -108.45(16)
C25 N16 C17 O18 176.29(14)
C25 N16 C17 C19 -4.38(15)
C30 S27 N4 C3 57.97(11)
C30 S27 N4 C5 -88.78(10)
C30 C31 C32 C33 176.21(15)
C30 C31 C36 C35 -175.18(14)
C31 C32 C33 C34 -0.9(3)
C32 C31 C36 C35 2.4(2)
C32 C33 C34 C35 2.3(3)
C42 C14 C15 O1 -177.46(13)
C33 C34 C35 C36 -1.3(3)
C34 C35 C36 C31 -1.1(3)
C36 C31 C32 C33 -1.4(2)
C37 C6 C7 O8 62.40(17)
C38 C6 C7 O8 -176.92(12)
C39 C10 C11 O12 176.47(14)
C41 C14 C15 O1 62.24(16)
C40 C10 C11 O12 -63.35(19)
